data_4107404
loop_
_publ_author_name
'Sergiy V. Rosokha'
'Marshall D. Newton'
'Almaz S. Jalilov'
'Jay K. Kochi'

_publ_section_title
;
 The Spectral Elucidation versus the X-ray Structure of the Critical
 Precursor Complex in Bimolecular Electron Transfers: Application of
 Experimental/Theoretical Solvent Probes to Ion-Radical (Redox) Dyads
;
_journal_name_full 'Journal of the American Chemical Society'
_journal_page_first 1944
_journal_page_last 1952
_journal_paper_doi 10.1021/ja076591b
_journal_volume 130
_journal_year 2008
_chemical_formula_moiety 'C8 Br2 N2 O2'
_chemical_formula_sum 'C8 Br2 N2 O2'
_chemical_formula_weight 315.92
_chemical_name_systematic
; 
 ? 
;
_space_group_IT_number 61
_symmetry_cell_setting orthorhombic
_symmetry_space_group_name_Hall '-P 2ac 2ab'
_symmetry_space_group_name_H-M 'P b c a'
_atom_sites_solution_primary direct
_atom_sites_solution_secondary difmap
_audit_creation_method SHELXL-97
_cell_angle_alpha 90.00
_cell_angle_beta 90.00
_cell_angle_gamma 90.00
_cell_formula_units_Z 8
_cell_length_a 16.395(8)
_cell_length_b 6.057(2)
_cell_length_c 18.058(9)
_cell_measurement_reflns_used 634
_cell_measurement_temperature 173(2)
_cell_measurement_theta_max 21.09
_cell_measurement_theta_min 2.25
_cell_volume 1793.2(14)
_computing_cell_refinement 'SAINT (Bruker, 2003)'
_computing_data_collection 'SMART (Bruker, 2003)'
_computing_data_reduction 'SAINT & SADABS (Bruker, 2003)'
_computing_molecular_graphics 'XP (Bruker, 1999)'
_computing_publication_material 'SHELXL, XCIF (Bruker, 1999)'
_computing_structure_refinement SHELXTL
_computing_structure_solution 'SHELXTL (Bruker, 2003)'
_diffrn_ambient_temperature 173(2)
_diffrn_measured_fraction_theta_full 0.990
_diffrn_measured_fraction_theta_max 0.981
_diffrn_measurement_device 'Bruker SMART'
_diffrn_measurement_method 'omega-scan, full sphere'
_diffrn_radiation_monochromator graphite
_diffrn_radiation_source 'fine-focus sealed tube'
_diffrn_radiation_type MoK\a
_diffrn_radiation_wavelength 0.71073
_diffrn_reflns_av_R_equivalents 0.1178
_diffrn_reflns_av_sigmaI/netI 0.1082
_diffrn_reflns_limit_h_max 22
_diffrn_reflns_limit_h_min -22
_diffrn_reflns_limit_k_max 4
_diffrn_reflns_limit_k_min -8
_diffrn_reflns_limit_l_max 23
_diffrn_reflns_limit_l_min -25
_diffrn_reflns_number 11731
_diffrn_reflns_theta_full 30.00
_diffrn_reflns_theta_max 30.28
_diffrn_reflns_theta_min 2.26
_diffrn_standards_decay_% 0
_diffrn_standards_interval_count 0
_diffrn_standards_interval_time 0
_diffrn_standards_number none
_exptl_absorpt_coefficient_mu 9.010
_exptl_absorpt_correction_T_max 0.3451
_exptl_absorpt_correction_T_min 0.2659
_exptl_absorpt_correction_type multi-scan
_exptl_absorpt_process_details '(SADABS; Bruker, 2003)'
_exptl_crystal_colour yellow
_exptl_crystal_density_diffrn 2.340
_exptl_crystal_description block
_exptl_crystal_F_000 1184
_exptl_crystal_size_max 0.20
_exptl_crystal_size_mid 0.20
_exptl_crystal_size_min 0.15
_refine_diff_density_max 0.947
_refine_diff_density_min -0.713
_refine_diff_density_rms 0.166
_refine_ls_extinction_method none
_refine_ls_goodness_of_fit_ref 0.953
_refine_ls_hydrogen_treatment constr
_refine_ls_matrix_type full
_refine_ls_number_parameters 127
_refine_ls_number_reflns 2635
_refine_ls_number_restraints 0
_refine_ls_restrained_S_all 0.953
_refine_ls_R_factor_all 0.1399
_refine_ls_R_factor_gt 0.0530
_refine_ls_shift/su_max 0.001
_refine_ls_shift/su_mean 0.000
_refine_ls_structure_factor_coef Fsqd
_refine_ls_weighting_details 'calc w=1/[\s^2^(Fo^2^)+(0.0120P)^2^+0.0000P] where P=(Fo^2^+2Fc^2^)/3'
_refine_ls_weighting_scheme calc
_refine_ls_wR_factor_gt 0.0638
_refine_ls_wR_factor_ref 0.0809
_reflns_number_gt 1362
_reflns_number_total 2635
_reflns_threshold_expression >2sigma(I)
_cod_data_source_file ja076591b-file003.cif
_cod_data_source_block alm14
_cod_original_cell_volume 1793.2(13)
_cod_database_code 4107404

loop_
_symmetry_equiv_pos_as_xyz
'x, y, z'
'-x+1/2, -y, z+1/2'
'-x, y+1/2, -z+1/2'
'x+1/2, -y+1/2, -z'
'-x, -y, -z'
'x-1/2, y, -z-1/2'
'x, -y-1/2, z-1/2'
'-x-1/2, y-1/2, z'

loop_
_atom_site_label
_atom_site_type_symbol
_atom_site_fract_x
_atom_site_fract_y
_atom_site_fract_z
_atom_site_U_iso_or_equiv
_atom_site_adp_type
_atom_site_occupancy
_atom_site_symmetry_multiplicity
_atom_site_calc_flag
Br1 Br 0.82211(3) 1.20122(8) 0.48621(3) 0.03141(16) Uani 1 1 d
Br2 Br 0.93267(3) 0.74018(9) 0.51261(3) 0.03215(17) Uani 1 1 d
O1 O 0.8000(2) 1.2675(6) 0.32145(19) 0.0297(9) Uani 1 1 d
O2 O 0.9627(2) 0.5203(6) 0.36496(19) 0.0303(10) Uani 1 1 d
N1 N 0.8039(3) 1.0632(7) 0.1422(3) 0.0409(14) Uani 1 1 d
N2 N 0.9415(3) 0.4914(8) 0.1788(3) 0.0381(12) Uani 1 1 d
C1 C 0.8337(3) 1.0931(9) 0.3340(3) 0.0255(13) Uani 1 1 d
C2 C 0.8567(3) 1.0212(8) 0.4088(3) 0.0235(13) Uani 1 1 d
C3 C 0.8995(3) 0.8361(8) 0.4203(3) 0.0243(12) Uani 1 1 d
C4 C 0.9247(3) 0.6887(8) 0.3581(3) 0.0236(12) Uani 1 1 d
C5 C 0.8967(3) 0.7590(9) 0.2817(3) 0.0225(11) Uani 1 1 d
C6 C 0.8547(3) 0.9457(8) 0.2703(3) 0.0232(12) Uani 1 1 d
C7 C 0.8267(3) 1.0120(8) 0.1986(3) 0.0283(13) Uani 1 1 d
C8 C 0.9206(3) 0.6123(9) 0.2231(3) 0.0270(13) Uani 1 1 d

loop_
_atom_site_aniso_label
_atom_site_aniso_U_11
_atom_site_aniso_U_22
_atom_site_aniso_U_33
_atom_site_aniso_U_23
_atom_site_aniso_U_13
_atom_site_aniso_U_12
Br1 0.0370(4) 0.0276(3) 0.0296(3) -0.0077(3) 0.0024(3) 0.0019(2)
Br2 0.0453(4) 0.0279(3) 0.0233(3) 0.0020(3) -0.0045(3) -0.0003(2)
O1 0.029(2) 0.024(2) 0.035(2) 0.0012(17) -0.0016(17) 0.0046(18)
O2 0.043(3) 0.019(2) 0.029(2) 0.0043(16) -0.0028(19) 0.0124(18)
N1 0.053(4) 0.035(3) 0.034(3) 0.004(2) -0.006(3) -0.003(3)
N2 0.041(3) 0.039(3) 0.034(3) -0.003(2) 0.001(3) 0.004(2)
C1 0.019(3) 0.026(3) 0.031(3) 0.002(2) -0.001(3) 0.003(2)
C2 0.024(3) 0.024(3) 0.022(3) -0.003(2) 0.006(2) 0.000(2)
C3 0.024(3) 0.023(3) 0.025(3) 0.001(2) 0.002(2) -0.004(2)
C4 0.022(3) 0.024(3) 0.025(3) -0.002(2) 0.003(2) -0.008(2)
C5 0.023(3) 0.025(3) 0.020(3) -0.004(2) 0.004(2) -0.004(3)
C6 0.021(3) 0.022(3) 0.027(3) 0.004(2) 0.002(2) -0.001(2)
C7 0.030(4) 0.026(3) 0.029(4) -0.001(2) 0.003(3) 0.000(3)
C8 0.029(4) 0.029(3) 0.022(3) 0.006(2) 0.001(3) 0.002(3)

loop_
_atom_type_symbol
_atom_type_description
_atom_type_scat_dispersion_real
_atom_type_scat_dispersion_imag
_atom_type_scat_source
C C 0.0033 0.0016 'International Tables Vol C Tables 4.2.6.8 and 6.1.1.4'
N N 0.0061 0.0033 'International Tables Vol C Tables 4.2.6.8 and 6.1.1.4'
O O 0.0106 0.0060 'International Tables Vol C Tables 4.2.6.8 and 6.1.1.4'
Br Br -0.2901 2.4595 'International Tables Vol C Tables 4.2.6.8 and 6.1.1.4'

loop_
_geom_angle_atom_site_label_1
_geom_angle_atom_site_label_2
_geom_angle_atom_site_label_3
_geom_angle
O1 C1 C2 123.2(5)
O1 C1 C6 118.7(5)
C2 C1 C6 118.1(5)
C3 C2 C1 121.7(5)
C3 C2 Br1 122.2(4)
C1 C2 Br1 116.0(4)
C2 C3 C4 121.9(5)
C2 C3 Br2 123.9(4)
C4 C3 Br2 114.2(4)
O2 C4 C3 125.0(5)
O2 C4 C5 119.3(4)
C3 C4 C5 115.7(4)
C6 C5 C8 123.4(5)
C6 C5 C4 122.2(4)
C8 C5 C4 114.4(5)
C5 C6 C7 122.7(5)
C5 C6 C1 120.2(5)
C7 C6 C1 117.0(5)
N1 C7 C6 179.4(6)
N2 C8 C5 177.2(6)

loop_
_geom_bond_atom_site_label_1
_geom_bond_atom_site_label_2
_geom_bond_distance
Br1 C2 1.861(5)
Br2 C3 1.847(5)
O1 C1 1.213(5)
O2 C4 1.201(5)
N1 C7 1.128(6)
N2 C8 1.137(6)
C1 C2 1.467(7)
C1 C6 1.497(7)
C2 C3 1.340(7)
C3 C4 1.493(7)
C4 C5 1.515(7)
C5 C6 1.339(7)
C5 C8 1.436(7)
C6 C7 1.432(7)

loop_
_cod_related_entry_id
_cod_related_entry_database
_cod_related_entry_code
1 ChemSpider 87492
